data_2022620
loop_
_publ_author_name
'Mei, Hui'
'Budow-Busse, Simone'
'Kondhare, Dasharath'
'Eickmeier, Henning'
'Reuter, Hans'
'Seela, Frank'

_publ_section_title
;
 The 2'-deoxyribofuranoside of
 3-phenyltetrahydropyrimido[4,5-<i>c</i>]pyridazin-7-one: a bicyclic
 nucleoside with sugar residues in <i>N</i> and <i>S</i> conformations,
 and its molecular recognition
;
_journal_coeditor_code CU3182
_journal_issue 7
_journal_name_full 'Acta Crystallographica Section C'
_journal_page_first
;
;
_journal_paper_doi 10.1107/S2053229622005964
_journal_volume 78
_journal_year 2022
_chemical_absolute_configuration syn
_chemical_formula_iupac 'C17 H18 N4 O4, H2 O'
_chemical_formula_moiety 'C17 H18 N4 O4, H2 O'
_chemical_formula_sum 'C17 H20 N4 O5'
_chemical_formula_weight 360.37
_chemical_name_systematic
;
3-Phenyltetrahydropyrimido[4,5-<i>c</i>]pyridazine 2'-deoxyribonucleoside
;
_space_group_IT_number 19
_space_group_name_Hall 'P 2ac 2ab'
_space_group_name_H-M_alt 'P 21 21 21'
_symmetry_cell_setting orthorhombic
_symmetry_space_group_name_Hall 'P 2ac 2ab'
_symmetry_space_group_name_H-M 'P 21 21 21'
_atom_sites_solution_hydrogens geom
_atom_sites_solution_primary direct
_atom_sites_solution_secondary difmap
_audit_creation_method SHELXL-97
_cell_angle_alpha 90.00
_cell_angle_beta 90.00
_cell_angle_gamma 90.00
_cell_formula_units_Z 8
_cell_length_a 7.2057(3)
_cell_length_b 11.0792(4)
_cell_length_c 41.2346(16)
_cell_measurement_reflns_used 9843
_cell_measurement_temperature 100(2)
_cell_measurement_theta_max 24.51
_cell_measurement_theta_min 2.70
_cell_volume 3291.9(2)
_computing_cell_refinement
;
SAINT (Bruker, 2008)
;
_computing_data_collection
;
APEX2 (Bruker, 2008)
;
_computing_data_reduction
;
SAINT (Bruker, 2008)
;
_computing_molecular_graphics
;
SHELXTL (Sheldrick, 2008) and DIAMOND (Brandenburg, 2005)
;
_computing_publication_material
;
SHELXTL (Sheldrick, 2008) and PLATON (Spek, 2020)
;
_computing_structure_refinement
;
SHELXTL (Sheldrick, 2008)
;
_computing_structure_solution
;
SHELXTL (Sheldrick, 2008)
;
_diffrn_ambient_temperature 100(2)
_diffrn_measured_fraction_theta_full 0.998
_diffrn_measured_fraction_theta_max 0.998
_diffrn_measurement_device_type 'Bruker APEXII CCD'
_diffrn_measurement_method '\f and \w scans'
_diffrn_radiation_monochromator graphite
_diffrn_radiation_source 'fine-focus sealed tube'
_diffrn_radiation_type MoK\a
_diffrn_radiation_wavelength 0.71073
_diffrn_reflns_av_R_equivalents 0.1182
_diffrn_reflns_av_sigmaI/netI 0.0500
_diffrn_reflns_limit_h_max 9
_diffrn_reflns_limit_h_min -9
_diffrn_reflns_limit_k_max 14
_diffrn_reflns_limit_k_min -11
_diffrn_reflns_limit_l_max 54
_diffrn_reflns_limit_l_min -54
_diffrn_reflns_number 91832
_diffrn_reflns_theta_full 28.00
_diffrn_reflns_theta_max 28.00
_diffrn_reflns_theta_min 2.87
_diffrn_standards_number 0
_exptl_absorpt_coefficient_mu 0.109
_exptl_absorpt_correction_T_max 0.9906
_exptl_absorpt_correction_T_min 0.9793
_exptl_absorpt_correction_type multi-scan
_exptl_absorpt_process_details
;
(SADABS; Bruker, 2008)
;
_exptl_crystal_colour colourless
_exptl_crystal_density_diffrn 1.454
_exptl_crystal_density_method 'not measured'
_exptl_crystal_description plate
_exptl_crystal_F_000 1520
_exptl_crystal_size_max 0.19
_exptl_crystal_size_mid 0.16
_exptl_crystal_size_min 0.09
_refine_diff_density_max 0.267
_refine_diff_density_min -0.314
_refine_ls_abs_structure_details 'Established by known chemical absolute configuration'
_refine_ls_extinction_method none
_refine_ls_goodness_of_fit_ref 1.072
_refine_ls_hydrogen_treatment mixed
_refine_ls_matrix_type full
_refine_ls_number_parameters 473
_refine_ls_number_reflns 4528
_refine_ls_number_restraints 0
_refine_ls_restrained_S_all 1.072
_refine_ls_R_factor_all 0.0630
_refine_ls_R_factor_gt 0.0453
_refine_ls_shift/su_max 0.001
_refine_ls_shift/su_mean 0.000
_refine_ls_structure_factor_coef Fsqd
_refine_ls_weighting_details 'calc w=1/[\s^2^(Fo^2^)+(0.0414P)^2^+1.1870P] where P=(Fo^2^+2Fc^2^)/3'
_refine_ls_weighting_scheme calc
_refine_ls_wR_factor_gt 0.0893
_refine_ls_wR_factor_ref 0.0962
_reflns_number_gt 3773
_reflns_number_total 4528
_reflns_threshold_expression >I>2\s(I)
_cod_data_source_file cu3182sup1.cif
_cod_data_source_block I
_cod_database_code 2022620

loop_
_symmetry_equiv_pos_as_xyz
'x, y, z'
'-x+1/2, -y, z+1/2'
'-x, y+1/2, -z+1/2'
'x+1/2, -y+1/2, -z'

loop_
_atom_site_type_symbol
_atom_site_label
_atom_site_fract_x
_atom_site_fract_y
_atom_site_fract_z
_atom_site_U_iso_or_equiv
_atom_site_adp_type
_atom_site_calc_flag
_atom_site_refinement_flags
_atom_site_occupancy
_atom_site_symmetry_multiplicity
_atom_site_disorder_assembly
_atom_site_disorder_group
C C11C 0.1273(3) 0.1164(2) 0.86156(6) 0.0122(5) Uani d . 1 1 . .
C C12C 0.1019(4) 0.0262(2) 0.88477(6) 0.0168(6) Uani d . 1 1 . .
H H12C 0.1304 0.0424 0.9068 0.020 Uiso calc R 1 1 . .
C C13C 0.0357(4) -0.0868(3) 0.87604(7) 0.0226(7) Uani d . 1 1 . .
H H13C 0.0180 -0.1469 0.8922 0.027 Uiso calc R 1 1 . .
C C14C -0.0046(4) -0.1126(3) 0.84406(7) 0.0210(6) Uani d . 1 1 . .
H H14C -0.0495 -0.1901 0.8381 0.025 Uiso calc R 1 1 . .
C C15C 0.0209(4) -0.0242(3) 0.82060(6) 0.0167(6) Uani d . 1 1 . .
H H15C -0.0057 -0.0416 0.7985 0.020 Uiso calc R 1 1 . .
C C16C 0.0849(4) 0.0891(2) 0.82921(6) 0.0147(6) Uani d . 1 1 . .
H H16C 0.1004 0.1491 0.8130 0.018 Uiso calc R 1 1 . .
N N11 0.3292(3) 0.41735(19) 0.85314(5) 0.0112(4) Uani d . 1 1 . .
N N12 0.2625(3) 0.30591(19) 0.84694(5) 0.0119(5) Uani d . 1 1 . .
C C13 0.1985(3) 0.2372(2) 0.87082(6) 0.0111(5) Uani d . 1 1 . .
C C14 0.2023(3) 0.2773(2) 0.90351(6) 0.0110(5) Uani d . 1 1 . .
H H14 0.1567 0.2274 0.9205 0.013 Uiso calc R 1 1 . .
C C14A 0.2721(3) 0.3878(2) 0.90999(6) 0.0104(5) Uani d . 1 1 . .
C C15 0.2906(4) 0.4370(2) 0.94371(6) 0.0120(5) Uani d . 1 1 . .
H H15E 0.1740 0.4215 0.9557 0.014 Uiso calc R 1 1 . .
H H15D 0.3919 0.3937 0.9550 0.014 Uiso calc R 1 1 . .
N N16 0.3298(3) 0.56673(19) 0.94420(5) 0.0117(5) Uani d . 1 1 . .
C C17 0.4030(4) 0.6273(2) 0.91836(6) 0.0110(5) Uani d . 1 1 . .
O O17 0.4677(3) 0.73036(16) 0.92069(4) 0.0149(4) Uani d . 1 1 . .
N N18 0.3986(3) 0.5716(2) 0.88878(5) 0.0125(5) Uani d . 1 1 . .
H H18N 0.4416 0.6117 0.8720 0.019 Uiso calc R 1 1 . .
C C18A 0.3315(3) 0.4570(2) 0.88350(6) 0.0097(5) Uani d . 1 1 . .
C C11' 0.3522(4) 0.6207(2) 0.97618(6) 0.0124(5) Uani d . 1 1 . .
H H11' 0.3774 0.7089 0.9736 0.015 Uiso calc R 1 1 . .
C C12' 0.1876(4) 0.6044(2) 0.99892(6) 0.0126(5) Uani d . 1 1 . .
H H12A 0.1022 0.6743 0.9977 0.015 Uiso calc R 1 1 . .
H H12B 0.1179 0.5298 0.9937 0.015 Uiso calc R 1 1 . .
C C13' 0.2784(4) 0.5957(2) 1.03218(6) 0.0124(5) Uani d . 1 1 . .
H H13' 0.2013 0.5469 1.0475 0.015 Uiso calc R 1 1 . .
O O13' 0.3197(3) 0.71160(17) 1.04531(5) 0.0203(4) Uani d . 1 1 . .
H H13O 0.2239 0.7405 1.0539 0.030 Uiso calc R 1 1 . .
C C14' 0.4620(4) 0.5328(2) 1.02456(6) 0.0124(5) Uani d . 1 1 . .
H H14' 0.5604 0.5632 1.0396 0.015 Uiso calc R 1 1 . .
O O14' 0.5082(2) 0.56537(17) 0.99174(4) 0.0144(4) Uani d . 1 1 . .
C C15' 0.4451(4) 0.3977(2) 1.02795(6) 0.0146(6) Uani d . 1 1 . .
H H15A 0.4125 0.3778 1.0506 0.018 Uiso calc R 1 1 . .
H H15B 0.3434 0.3686 1.0138 0.018 Uiso calc R 1 1 . .
O O15' 0.6133(3) 0.33672(18) 1.01940(5) 0.0187(4) Uani d . 1 1 . .
H H15O 0.5917 0.2868 1.0045 0.028 Uiso calc R 1 1 . .
O O100 0.4971(3) 0.17289(17) 0.97409(4) 0.0181(4) Uani d . 1 1 . .
H H101 0.3678 0.1520 0.9737 0.027 Uiso d R 1 1 . .
H H100 0.5383 0.1635 0.9521 0.027 Uiso d R 1 1 . .
C C21C 0.7560(4) 0.3512(2) 0.89090(6) 0.0114(5) Uani d . 1 1 . .
C C22C 0.8280(4) 0.4273(2) 0.86712(6) 0.0142(5) Uani d . 1 1 . .
H H22C 0.8285 0.4018 0.8451 0.017 Uiso calc R 1 1 . .
C C23C 0.8992(4) 0.5400(2) 0.87517(6) 0.0159(6) Uani d . 1 1 . .
H H23C 0.9485 0.5908 0.8587 0.019 Uiso calc R 1 1 . .
C C24C 0.8984(4) 0.5781(2) 0.90713(6) 0.0162(6) Uani d . 1 1 . .
H H24C 0.9470 0.6551 0.9127 0.019 Uiso calc R 1 1 . .
C C25C 0.8264(4) 0.5037(2) 0.93095(6) 0.0150(6) Uani d . 1 1 . .
H H25C 0.8245 0.5302 0.9529 0.018 Uiso calc R 1 1 . .
C C26C 0.7569(4) 0.3909(2) 0.92312(6) 0.0133(5) Uani d . 1 1 . .
H H26C 0.7097 0.3401 0.9397 0.016 Uiso calc R 1 1 . .
N N21 0.5765(3) 0.0444(2) 0.90156(5) 0.0140(5) Uani d . 1 1 . .
N N22 0.6355(3) 0.1576(2) 0.90698(5) 0.0137(5) Uani d . 1 1 . .
C C23 0.6818(3) 0.2301(2) 0.88234(6) 0.0108(5) Uani d . 1 1 . .
C C24 0.6575(4) 0.1919(2) 0.85004(6) 0.0119(5) Uani d . 1 1 . .
H H24 0.6846 0.2449 0.8326 0.014 Uiso calc R 1 1 . .
C C24A 0.5947(4) 0.0782(2) 0.84413(6) 0.0110(5) Uani d . 1 1 . .
C C25 0.5540(4) 0.0311(2) 0.81091(6) 0.0123(5) Uani d . 1 1 . .
H H25D 0.4524 0.0791 0.8012 0.015 Uiso calc R 1 1 . .
H H25E 0.6654 0.0415 0.7971 0.015 Uiso calc R 1 1 . .
N N26 0.5008(3) -0.09635(19) 0.81099(5) 0.0121(4) Uani d . 1 1 . .
C C27 0.4895(4) -0.1679(2) 0.83793(6) 0.0126(5) Uani d . 1 1 . .
O O27 0.4581(3) -0.27703(16) 0.83627(4) 0.0177(4) Uani d . 1 1 . .
N N28 0.5126(3) -0.1135(2) 0.86718(5) 0.0149(5) Uani d . 1 1 . .
H H28N 0.4941 -0.1572 0.8847 0.022 Uiso calc R 1 1 . .
C C28A 0.5630(4) 0.0056(2) 0.87133(6) 0.0116(5) Uani d . 1 1 . .
C C21' 0.4844(4) -0.1552(2) 0.77978(6) 0.0139(6) Uani d . 1 1 . .
H H21' 0.4342 -0.2385 0.7830 0.017 Uiso calc R 1 1 . .
C C22' 0.3656(4) -0.0891(3) 0.75456(6) 0.0146(6) Uani d . 1 1 . .
H H22A 0.2774 -0.1454 0.7441 0.017 Uiso calc R 1 1 . .
H H22B 0.2945 -0.0228 0.7648 0.017 Uiso calc R 1 1 . .
C C23' 0.5029(4) -0.0395(2) 0.72989(6) 0.0118(5) Uani d . 1 1 . .
H H23' 0.5416 0.0441 0.7360 0.014 Uiso calc R 1 1 . .
O O23' 0.4186(3) -0.03919(18) 0.69867(4) 0.0156(4) Uani d . 1 1 . .
H H23O 0.5010 -0.0327 0.6844 0.023 Uiso calc R 1 1 . .
O O24' 0.6678(3) -0.16308(17) 0.76598(4) 0.0159(4) Uani d . 1 1 . .
C C24' 0.6665(4) -0.1255(2) 0.73252(6) 0.0140(6) Uani d . 1 1 . .
H H24' 0.6434 -0.1973 0.7184 0.017 Uiso calc R 1 1 . .
C C25' 0.8534(4) -0.0731(3) 0.72456(6) 0.0197(6) Uani d . 1 1 . .
H H25A 0.9512 -0.1338 0.7289 0.024 Uiso calc R 1 1 . .
H H25B 0.8583 -0.0516 0.7013 0.024 Uiso calc R 1 1 . .
O O25' 0.8859(3) 0.0315(2) 0.74372(4) 0.0268(5) Uani d . 1 1 . .
H H25O 0.9598 0.0776 0.7340 0.040 Uiso calc R 1 1 . .
O O200 0.1440(3) 0.14220(17) 0.70583(5) 0.0198(4) Uani d . 1 1 . .
H H201 0.2028 0.2117 0.7152 0.030 Uiso d R 1 1 . .
H H200 0.2437 0.0873 0.7012 0.030 Uiso d R 1 1 . .

loop_
_atom_site_aniso_label
_atom_site_aniso_U_11
_atom_site_aniso_U_22
_atom_site_aniso_U_33
_atom_site_aniso_U_12
_atom_site_aniso_U_13
_atom_site_aniso_U_23
C11C 0.0075(12) 0.0134(13) 0.0155(12) -0.0018(11) 0.0009(9) -0.0015(11)
C12C 0.0224(15) 0.0148(14) 0.0131(13) -0.0038(12) 0.0015(11) -0.0004(11)
C13C 0.0316(17) 0.0126(15) 0.0236(15) -0.0063(13) 0.0016(13) 0.0001(12)
C14C 0.0205(14) 0.0135(14) 0.0289(15) -0.0057(13) 0.0027(12) -0.0048(12)
C15C 0.0151(13) 0.0203(15) 0.0146(12) 0.0007(12) 0.0022(11) -0.0075(11)
C16C 0.0131(12) 0.0150(14) 0.0160(13) -0.0014(12) 0.0023(10) 0.0001(11)
N11 0.0135(10) 0.0099(11) 0.0102(10) -0.0007(9) -0.0004(8) 0.0002(8)
N12 0.0145(11) 0.0108(11) 0.0104(10) -0.0001(9) -0.0002(9) -0.0004(8)
C13 0.0084(12) 0.0113(13) 0.0135(12) 0.0001(10) -0.0013(10) -0.0003(10)
C14 0.0120(13) 0.0099(13) 0.0111(11) 0.0008(11) 0.0002(10) 0.0018(10)
C14A 0.0110(12) 0.0099(13) 0.0102(11) 0.0019(10) 0.0007(10) 0.0005(10)
C15 0.0193(13) 0.0084(13) 0.0083(11) -0.0016(11) 0.0015(10) -0.0011(10)
N16 0.0166(11) 0.0098(11) 0.0088(10) -0.0024(9) 0.0011(9) -0.0017(8)
C17 0.0129(12) 0.0102(13) 0.0099(12) 0.0002(11) -0.0017(10) 0.0007(10)
O17 0.0229(10) 0.0117(9) 0.0101(8) -0.0038(8) 0.0000(8) 0.0019(7)
N18 0.0185(11) 0.0116(11) 0.0076(10) -0.0033(10) 0.0017(9) 0.0016(8)
C18A 0.0096(11) 0.0101(13) 0.0093(11) -0.0001(10) 0.0006(10) 0.0004(10)
C11' 0.0176(13) 0.0106(13) 0.0091(11) -0.0021(11) -0.0013(10) 0.0003(10)
C12' 0.0146(13) 0.0125(13) 0.0107(11) 0.0028(11) -0.0008(10) -0.0002(10)
C13' 0.0151(13) 0.0111(13) 0.0111(12) -0.0009(11) 0.0013(10) -0.0018(10)
O13' 0.0249(11) 0.0156(10) 0.0203(10) 0.0006(9) 0.0010(9) -0.0096(8)
C14' 0.0134(13) 0.0147(13) 0.0093(12) -0.0010(11) -0.0021(10) -0.0009(10)
O14' 0.0139(9) 0.0212(10) 0.0081(8) 0.0012(8) 0.0002(7) 0.0021(7)
C15' 0.0147(13) 0.0152(14) 0.0140(12) 0.0031(11) 0.0017(10) -0.0011(11)
O15' 0.0157(10) 0.0185(11) 0.0219(10) 0.0053(9) -0.0026(8) -0.0070(8)
O100 0.0151(9) 0.0221(11) 0.0170(9) 0.0012(9) -0.0005(8) -0.0057(8)
C21C 0.0101(12) 0.0104(13) 0.0136(12) 0.0011(10) -0.0023(10) -0.0015(10)
C22C 0.0163(13) 0.0140(14) 0.0122(12) 0.0017(11) -0.0019(10) 0.0004(10)
C23C 0.0147(13) 0.0132(14) 0.0197(14) 0.0003(12) 0.0001(11) 0.0024(11)
C24C 0.0150(13) 0.0101(14) 0.0234(14) -0.0015(11) 0.0013(11) -0.0046(11)
C25C 0.0143(13) 0.0157(14) 0.0148(12) 0.0009(12) 0.0005(11) -0.0046(11)
C26C 0.0114(12) 0.0150(13) 0.0136(12) -0.0003(11) 0.0003(10) -0.0021(11)
N21 0.0187(12) 0.0111(11) 0.0123(10) -0.0004(10) -0.0020(9) -0.0007(9)
N22 0.0154(11) 0.0125(12) 0.0132(10) 0.0012(10) -0.0013(9) -0.0019(9)
C23 0.0096(11) 0.0118(13) 0.0109(11) 0.0024(11) -0.0012(10) 0.0002(10)
C24 0.0132(13) 0.0111(13) 0.0113(12) 0.0013(11) 0.0022(10) 0.0017(10)
C24A 0.0105(12) 0.0119(13) 0.0107(11) 0.0002(11) 0.0010(10) 0.0007(10)
C25 0.0176(13) 0.0088(13) 0.0105(12) -0.0019(11) -0.0016(10) 0.0017(10)
N26 0.0188(11) 0.0094(11) 0.0082(9) -0.0021(10) 0.0005(9) -0.0008(8)
C27 0.0143(13) 0.0127(14) 0.0108(12) 0.0001(11) 0.0022(10) -0.0004(10)
O27 0.0314(12) 0.0104(10) 0.0114(9) -0.0039(9) 0.0004(8) 0.0011(8)
N28 0.0261(12) 0.0110(11) 0.0077(10) -0.0024(10) 0.0012(9) 0.0028(9)
C28A 0.0137(12) 0.0090(13) 0.0120(12) 0.0008(10) 0.0002(10) -0.0002(10)
C21' 0.0170(13) 0.0136(14) 0.0110(12) -0.0012(12) 0.0009(10) -0.0013(10)
C22' 0.0135(13) 0.0199(15) 0.0103(12) -0.0014(11) 0.0000(10) -0.0003(11)
C23' 0.0164(13) 0.0119(13) 0.0070(11) -0.0036(11) -0.0003(10) -0.0016(10)
O23' 0.0158(9) 0.0239(11) 0.0071(8) 0.0016(9) -0.0005(7) 0.0016(8)
O24' 0.0160(9) 0.0210(10) 0.0108(9) 0.0066(9) 0.0011(7) 0.0028(8)
C24' 0.0186(13) 0.0166(14) 0.0069(11) 0.0015(12) -0.0004(10) -0.0008(10)
C25' 0.0156(14) 0.0306(17) 0.0128(13) -0.0031(13) 0.0020(11) -0.0050(12)
O25' 0.0251(12) 0.0359(13) 0.0194(10) -0.0166(10) 0.0046(9) -0.0068(9)
O200 0.0159(10) 0.0172(10) 0.0264(10) -0.0021(9) -0.0005(8) -0.0024(8)

loop_
_atom_type_symbol
_atom_type_description
_atom_type_scat_dispersion_real
_atom_type_scat_dispersion_imag
_atom_type_scat_source
C C 0.0033 0.0000 'International Tables Vol C Tables 4.2.6.8 and 6.1.1.4'
H H 0.0000 0.0000 'International Tables Vol C Tables 4.2.6.8 and 6.1.1.4'
N N 0.0061 0.0000 'International Tables Vol C Tables 4.2.6.8 and 6.1.1.4'
O O 0.0106 0.0000 'International Tables Vol C Tables 4.2.6.8 and 6.1.1.4'

loop_
_geom_angle_atom_site_label_1
_geom_angle_atom_site_label_2
_geom_angle_atom_site_label_3
_geom_angle_site_symmetry_1
_geom_angle_site_symmetry_3
_geom_angle
_geom_angle_publ_flag
C12C C11C C16C . . 118.0(2) ?
C12C C11C C13 . . 121.0(2) ?
C16C C11C C13 . . 121.0(2) ?
C13C C12C C11C . . 120.9(2) ?
C13C C12C H12C . . 119.6 ?
C11C C12C H12C . . 119.6 ?
C14C C13C C12C . . 120.5(3) ?
C14C C13C H13C . . 119.8 ?
C12C C13C H13C . . 119.8 ?
C13C C14C C15C . . 119.5(3) ?
C13C C14C H14C . . 120.3 ?
C15C C14C H14C . . 120.3 ?
C16C C15C C14C . . 120.3(2) ?
C16C C15C H15C . . 119.8 ?
C14C C15C H15C . . 119.8 ?
C15C C16C C11C . . 120.8(2) ?
C15C C16C H16C . . 119.6 ?
C11C C16C H16C . . 119.6 ?
C18A N11 N12 . . 119.1(2) ?
C13 N12 N11 . . 120.5(2) ?
N12 C13 C14 . . 121.2(2) ?
N12 C13 C11C . . 116.5(2) ?
C14 C13 C11C . . 122.2(2) ?
C14A C14 C13 . . 118.6(2) ?
C14A C14 H14 . . 120.7 ?
C13 C14 H14 . . 120.7 ?
C14 C14A C18A . . 117.1(2) ?
C14 C14A C15 . . 123.1(2) ?
C18A C14A C15 . . 119.8(2) ?
N16 C15 C14A . . 112.7(2) y
N16 C15 H15E . . 109.1 ?
C14A C15 H15E . . 109.1 ?
N16 C15 H15D . . 109.1 ?
C14A C15 H15D . . 109.1 ?
H15E C15 H15D . . 107.8 ?
C17 N16 C11' . . 117.5(2) ?
C17 N16 C15 . . 123.1(2) ?
C11' N16 C15 . . 115.87(19) ?
O17 C17 N16 . . 122.6(2) ?
O17 C17 N18 . . 119.7(2) ?
N16 C17 N18 . . 117.7(2) ?
C17 N18 C18A . . 124.5(2) ?
C17 N18 H18N . . 117.8 ?
C18A N18 H18N . . 117.8 ?
N11 C18A N18 . . 117.3(2) ?
N11 C18A C14A . . 123.4(2) ?
N18 C18A C14A . . 119.3(2) ?
O14' C11' N16 . . 108.5(2) ?
O14' C11' C12' . . 106.55(19) ?
N16 C11' C12' . . 115.0(2) ?
O14' C11' H11' . . 108.9 ?
N16 C11' H11' . . 108.9 ?
C12' C11' H11' . . 108.9 ?
C13' C12' C11' . . 103.2(2) ?
C13' C12' H12A . . 111.1 ?
C11' C12' H12A . . 111.1 ?
C13' C12' H12B . . 111.1 ?
C11' C12' H12B . . 111.1 ?
H12A C12' H12B . . 109.1 ?
O13' C13' C12' . . 112.0(2) ?
O13' C13' C14' . . 108.0(2) ?
C12' C13' C14' . . 102.44(19) ?
O13' C13' H13' . . 111.3 ?
C12' C13' H13' . . 111.3 ?
C14' C13' H13' . . 111.3 ?
C13' O13' H13O . . 109.5 ?
O14' C14' C15' . . 110.8(2) ?
O14' C14' C13' . . 106.2(2) ?
C15' C14' C13' . . 111.3(2) ?
O14' C14' H14' . . 109.5 ?
C15' C14' H14' . . 109.5 ?
C13' C14' H14' . . 109.5 ?
C11' O14' C14' . . 110.27(18) ?
O15' C15' C14' . . 112.2(2) ?
O15' C15' H15A . . 109.2 ?
C14' C15' H15A . . 109.2 ?
O15' C15' H15B . . 109.2 ?
C14' C15' H15B . . 109.2 ?
H15A C15' H15B . . 107.9 ?
C15' O15' H15O . . 109.5 ?
H101 O100 H100 . . 105.0 ?
C22C C21C C26C . . 118.4(2) ?
C22C C21C C23 . . 120.8(2) ?
C26C C21C C23 . . 120.7(2) ?
C23C C22C C21C . . 120.9(2) ?
C23C C22C H22C . . 119.6 ?
C21C C22C H22C . . 119.6 ?
C24C C23C C22C . . 120.0(2) ?
C24C C23C H23C . . 120.0 ?
C22C C23C H23C . . 120.0 ?
C25C C24C C23C . . 119.7(2) ?
C25C C24C H24C . . 120.1 ?
C23C C24C H24C . . 120.1 ?
C24C C25C C26C . . 120.6(2) ?
C24C C25C H25C . . 119.7 ?
C26C C25C H25C . . 119.7 ?
C25C C26C C21C . . 120.5(2) ?
C25C C26C H26C . . 119.8 ?
C21C C26C H26C . . 119.8 ?
C28A N21 N22 . . 118.9(2) ?
C23 N22 N21 . . 120.9(2) ?
N22 C23 C24 . . 120.4(2) ?
N22 C23 C21C . . 116.8(2) ?
C24 C23 C21C . . 122.7(2) ?
C24A C24 C23 . . 119.3(2) ?
C24A C24 H24 . . 120.4 ?
C23 C24 H24 . . 120.4 ?
C24 C24A C28A . . 116.3(2) ?
C24 C24A C25 . . 123.6(2) ?
C28A C24A C25 . . 120.1(2) ?
N26 C25 C24A . . 112.8(2) y
N26 C25 H25D . . 109.0 ?
C24A C25 H25D . . 109.0 ?
N26 C25 H25E . . 109.0 ?
C24A C25 H25E . . 109.0 ?
H25D C25 H25E . . 107.8 ?
C27 N26 C21' . . 117.2(2) ?
C27 N26 C25 . . 125.2(2) ?
C21' N26 C25 . . 117.0(2) ?
O27 C27 N28 . . 120.5(2) ?
O27 C27 N26 . . 122.3(2) ?
N28 C27 N26 . . 117.2(2) ?
C27 N28 C28A . . 124.5(2) ?
C27 N28 H28N . . 117.7 ?
C28A N28 H28N . . 117.7 ?
N21 C28A N28 . . 116.6(2) ?
N21 C28A C24A . . 123.8(2) ?
N28 C28A C24A . . 119.6(2) ?
O24' C21' N26 . . 107.7(2) ?
O24' C21' C22' . . 105.87(19) ?
N26 C21' C22' . . 115.7(2) ?
O24' C21' H21' . . 109.1 ?
N26 C21' H21' . . 109.1 ?
C22' C21' H21' . . 109.1 ?
C23' C22' C21' . . 105.2(2) ?
C23' C22' H22A . . 110.7 ?
C21' C22' H22A . . 110.7 ?
C23' C22' H22B . . 110.7 ?
C21' C22' H22B . . 110.7 ?
H22A C22' H22B . . 108.8 ?
O23' C23' C24' . . 113.4(2) ?
O23' C23' C22' . . 109.1(2) ?
C24' C23' C22' . . 103.3(2) ?
O23' C23' H23' . . 110.3 ?
C24' C23' H23' . . 110.3 ?
C22' C23' H23' . . 110.3 ?
C23' O23' H23O . . 109.5 ?
C24' O24' C21' . . 110.73(18) ?
O24' C24' C25' . . 108.3(2) ?
O24' C24' C23' . . 104.78(19) ?
C25' C24' C23' . . 115.9(2) ?
O24' C24' H24' . . 109.2 ?
C25' C24' H24' . . 109.2 ?
C23' C24' H24' . . 109.2 ?
O25' C25' C24' . . 109.9(2) ?
O25' C25' H25A . . 109.7 ?
C24' C25' H25A . . 109.7 ?
O25' C25' H25B . . 109.7 ?
C24' C25' H25B . . 109.7 ?
H25A C25' H25B . . 108.2 ?
C25' O25' H25O . . 109.5 ?
H201 O200 H200 . . 105.0 ?

loop_
_geom_bond_atom_site_label_1
_geom_bond_atom_site_label_2
_geom_bond_site_symmetry_2
_geom_bond_distance
_geom_bond_publ_flag
C11C C12C . 1.396(4) ?
C11C C16C . 1.401(4) ?
C11C C13 . 1.483(4) y
C12C C13C . 1.387(4) ?
C12C H12C . 0.9500 ?
C13C C14C . 1.380(4) ?
C13C H13C . 0.9500 ?
C14C C15C . 1.389(4) ?
C14C H14C . 0.9500 ?
C15C C16C . 1.383(4) ?
C15C H15C . 0.9500 ?
C16C H16C . 0.9500 ?
N11 C18A . 1.327(3) ?
N11 N12 . 1.349(3) ?
N12 C13 . 1.328(3) ?
C13 C14 . 1.419(3) ?
C14 C14A . 1.351(4) ?
C14 H14 . 0.9500 ?
C14A C18A . 1.401(3) ?
C14A C15 . 1.499(3) ?
C15 N16 . 1.465(3) ?
C15 H15E . 0.9900 ?
C15 H15D . 0.9900 ?
N16 C17 . 1.365(3) ?
N16 C11' . 1.457(3) y
C17 O17 . 1.237(3) ?
C17 N18 . 1.368(3) ?
N18 C18A . 1.375(3) ?
N18 H18N . 0.8800 ?
C11' O14' . 1.432(3) ?
C11' C12' . 1.523(3) ?
C11' H11' . 1.0000 ?
C12' C13' . 1.522(3) ?
C12' H12A . 0.9900 ?
C12' H12B . 0.9900 ?
C13' O13' . 1.425(3) ?
C13' C14' . 1.528(4) ?
C13' H13' . 1.0000 ?
O13' H13O . 0.8400 ?
C14' O14' . 1.440(3) ?
C14' C15' . 1.508(4) ?
C14' H14' . 1.0000 ?
C15' O15' . 1.431(3) ?
C15' H15A . 0.9900 ?
C15' H15B . 0.9900 ?
O15' H15O . 0.8400 ?
O100 H101 . 0.9600 ?
O100 H100 . 0.9602 ?
C21C C22C . 1.393(4) ?
C21C C26C . 1.400(3) ?
C21C C23 . 1.486(4) y
C22C C23C . 1.391(4) ?
C22C H22C . 0.9500 ?
C23C C24C . 1.384(4) ?
C23C H23C . 0.9500 ?
C24C C25C . 1.383(4) ?
C24C H24C . 0.9500 ?
C25C C26C . 1.384(4) ?
C25C H25C . 0.9500 ?
C26C H26C . 0.9500 ?
N21 C28A . 1.322(3) ?
N21 N22 . 1.344(3) ?
N22 C23 . 1.337(3) ?
C23 C24 . 1.409(3) ?
C24 C24A . 1.360(4) ?
C24 H24 . 0.9500 ?
C24A C28A . 1.399(3) ?
C24A C25 . 1.495(3) ?
C25 N26 . 1.463(3) ?
C25 H25D . 0.9900 ?
C25 H25E . 0.9900 ?
N26 C27 . 1.367(3) ?
N26 C21' . 1.448(3) y
C27 O27 . 1.232(3) ?
C27 N28 . 1.358(3) ?
N28 C28A . 1.379(3) ?
N28 H28N . 0.8800 ?
C21' O24' . 1.441(3) ?
C21' C22' . 1.533(4) ?
C21' H21' . 1.0000 ?
C22' C23' . 1.522(3) ?
C22' H22A . 0.9900 ?
C22' H22B . 0.9900 ?
C23' O23' . 1.423(3) ?
C23' C24' . 1.519(4) ?
C23' H23' . 1.0000 ?
O23' H23O . 0.8400 ?
O24' C24' . 1.441(3) ?
C24' C25' . 1.503(4) ?
C24' H24' . 1.0000 ?
C25' O25' . 1.422(3) ?
C25' H25A . 0.9900 ?
C25' H25B . 0.9900 ?
O25' H25O . 0.8400 ?
O200 H201 . 0.9600 ?
O200 H200 . 0.9601 ?

loop_
_geom_hbond_atom_site_label_D
_geom_hbond_atom_site_label_H
_geom_hbond_atom_site_label_A
_geom_hbond_site_symmetry_A
_geom_hbond_distance_DH
_geom_hbond_distance_HA
_geom_hbond_distance_DA
_geom_hbond_angle_DHA
N18 H18N O27 1_565 0.88 1.92 2.773(3) 161.6
O13' H13O O17 4_467 0.84 2.15 2.968(3) 166.0
O15' H15O O100 . 0.84 1.91 2.736(2) 169.3
O100 H101 O15' 4_457 0.96 1.86 2.781(3) 159.7
O100 H100 N22 . 0.96 1.99 2.946(3) 175.0
N28 H28N O17 1_545 0.88 1.95 2.823(3) 173.2
O23' H23O N11 3_646 0.84 2.05 2.846(3) 158.3
O25' H25O O200 1_655 0.84 1.90 2.721(3) 164.3
O200 H201 O24' 3_656 0.96 1.84 2.801(3) 175.2
O200 H200 O23' . 0.96 1.89 2.836(3) 168.8

loop_
_geom_torsion_atom_site_label_1
_geom_torsion_atom_site_label_2
_geom_torsion_atom_site_label_3
_geom_torsion_atom_site_label_4
_geom_torsion_site_symmetry_1
_geom_torsion_site_symmetry_2
_geom_torsion_site_symmetry_3
_geom_torsion_site_symmetry_4
_geom_torsion
_geom_torsion_publ_flag
C16C C11C C12C C13C . . . . -0.4(4) ?
C13 C11C C12C C13C . . . . -179.8(3) ?
C11C C12C C13C C14C . . . . 0.7(5) ?
C12C C13C C14C C15C . . . . -0.2(5) ?
C13C C14C C15C C16C . . . . -0.5(4) ?
C14C C15C C16C C11C . . . . 0.8(4) ?
C12C C11C C16C C15C . . . . -0.4(4) ?
C13 C11C C16C C15C . . . . 179.1(2) ?
C18A N11 N12 C13 . . . . 0.6(3) ?
N11 N12 C13 C14 . . . . -1.5(4) ?
N11 N12 C13 C11C . . . . 179.7(2) ?
C12C C11C C13 N12 . . . . 163.4(2) ?
C16C C11C C13 N12 . . . . -16.1(4) y
C12C C11C C13 C14 . . . . -15.4(4) ?
C16C C11C C13 C14 . . . . 165.1(2) ?
N12 C13 C14 C14A . . . . 0.2(4) ?
C11C C13 C14 C14A . . . . 179.0(2) ?
C13 C14 C14A C18A . . . . 1.8(4) ?
C13 C14 C14A C15 . . . . -177.2(2) ?
C14 C14A C15 N16 . . . . -167.1(2) ?
C18A C14A C15 N16 . . . . 13.9(3) ?
C14A C15 N16 C17 . . . . -20.9(3) ?
C14A C15 N16 C11' . . . . -179.2(2) ?
C11' N16 C17 O17 . . . . -8.2(4) ?
C15 N16 C17 O17 . . . . -166.1(2) ?
C11' N16 C17 N18 . . . . 173.7(2) ?
C15 N16 C17 N18 . . . . 15.7(4) ?
O17 C17 N18 C18A . . . . 179.4(2) ?
N16 C17 N18 C18A . . . . -2.4(4) ?
N12 N11 C18A N18 . . . . -179.3(2) ?
N12 N11 C18A C14A . . . . 1.6(4) ?
C17 N18 C18A N11 . . . . 177.2(2) ?
C17 N18 C18A C14A . . . . -3.7(4) ?
C14 C14A C18A N11 . . . . -2.8(4) ?
C15 C14A C18A N11 . . . . 176.2(2) ?
C14 C14A C18A N18 . . . . 178.1(2) ?
C15 C14A C18A N18 . . . . -2.9(4) ?
C17 N16 C11' O14' . . . . -97.5(3) y
C15 N16 C11' O14' . . . . 62.0(3) ?
C17 N16 C11' C12' . . . . 143.3(2) ?
C15 N16 C11' C12' . . . . -57.1(3) ?
O14' C11' C12' C13' . . . . 26.9(3) ?
N16 C11' C12' C13' . . . . 147.1(2) ?
C11' C12' C13' O13' . . . . 82.3(2) ?
C11' C12' C13' C14' . . . . -33.2(3) ?
O13' C13' C14' O14' . . . . -89.8(2) ?
C12' C13' C14' O14' . . . . 28.6(2) ?
O13' C13' C14' C15' . . . . 149.5(2) ?
C12' C13' C14' C15' . . . . -92.1(2) ?
N16 C11' O14' C14' . . . . -133.5(2) ?
C12' C11' O14' C14' . . . . -9.2(3) ?
C15' C14' O14' C11' . . . . 108.6(2) ?
C13' C14' O14' C11' . . . . -12.4(3) ?
O14' C14' C15' O15' . . . . 59.2(3) ?
C13' C14' C15' O15' . . . . 177.20(19) y
C26C C21C C22C C23C . . . . 0.0(4) ?
C23 C21C C22C C23C . . . . -179.3(2) ?
C21C C22C C23C C24C . . . . -0.3(4) ?
C22C C23C C24C C25C . . . . 0.0(4) ?
C23C C24C C25C C26C . . . . 0.7(4) ?
C24C C25C C26C C21C . . . . -1.0(4) ?
C22C C21C C26C C25C . . . . 0.6(4) ?
C23 C21C C26C C25C . . . . 179.9(2) ?
C28A N21 N22 C23 . . . . -0.6(4) ?
N21 N22 C23 C24 . . . . 4.4(4) ?
N21 N22 C23 C21C . . . . -176.5(2) ?
C22C C21C C23 N22 . . . . 172.4(2) ?
C26C C21C C23 N22 . . . . -6.8(4) y
C22C C21C C23 C24 . . . . -8.5(4) ?
C26C C21C C23 C24 . . . . 172.2(2) ?
N22 C23 C24 C24A . . . . -3.2(4) ?
C21C C23 C24 C24A . . . . 177.8(2) ?
C23 C24 C24A C28A . . . . -1.6(4) ?
C23 C24 C24A C25 . . . . 176.5(2) ?
C24 C24A C25 N26 . . . . 176.0(2) ?
C28A C24A C25 N26 . . . . -6.1(3) ?
C24A C25 N26 C27 . . . . -0.6(4) ?
C24A C25 N26 C21' . . . . -171.4(2) ?
C21' N26 C27 O27 . . . . -3.3(4) ?
C25 N26 C27 O27 . . . . -174.1(3) ?
C21' N26 C27 N28 . . . . 177.3(2) ?
C25 N26 C27 N28 . . . . 6.5(4) ?
O27 C27 N28 C28A . . . . 174.4(3) ?
N26 C27 N28 C28A . . . . -6.2(4) ?
N22 N21 C28A N28 . . . . 176.2(2) ?
N22 N21 C28A C24A . . . . -4.5(4) ?
C27 N28 C28A N21 . . . . 179.0(2) ?
C27 N28 C28A C24A . . . . -0.3(4) ?
C24 C24A C28A N21 . . . . 5.5(4) ?
C25 C24A C28A N21 . . . . -172.6(2) ?
C24 C24A C28A N28 . . . . -175.2(2) ?
C25 C24A C28A N28 . . . . 6.7(4) ?
C27 N26 C21' O24' . . . . -103.8(3) y
C25 N26 C21' O24' . . . . 67.8(3) ?
C27 N26 C21' C22' . . . . 138.1(2) ?
C25 N26 C21' C22' . . . . -50.3(3) ?
O24' C21' C22' C23' . . . . -11.4(3) ?
N26 C21' C22' C23' . . . . 107.7(2) ?
C21' C22' C23' O23' . . . . 147.3(2) ?
C21' C22' C23' C24' . . . . 26.3(3) ?
N26 C21' O24' C24' . . . . -133.6(2) ?
C22' C21' O24' C24' . . . . -9.2(3) ?
C21' O24' C24' C25' . . . . 150.6(2) ?
C21' O24' C24' C23' . . . . 26.2(3) ?
O23' C23' C24' O24' . . . . -149.9(2) ?
C22' C23' C24' O24' . . . . -31.9(2) ?
O23' C23' C24' C25' . . . . 90.7(3) ?
C22' C23' C24' C25' . . . . -151.3(2) ?
O24' C24' C25' O25' . . . . -63.0(3) ?
C23' C24' C25' O25' . . . . 54.4(3) y

_cod_database_fobs_code 2022620
